data_7160578
loop_
_publ_author_name
'Kaukulis, Martins'
'Rucins, Martins'
'Muhamadejevs, Ruslans'
'Mishnev, Anatoly'
'Pajuste, Karlis'
'Plotniece, Aiva'
'Sobolev, Arkadij'
'Pikun, Nadiia'

_publ_section_title
;
 Multistep synthesis of cationic lipid-like compounds based on a
 difluorotetrahydropyridine scaffold as amphiphilic nanocarriers.
;
_journal_issue 25
_journal_name_full 'Organic &amp; biomolecular chemistry'
_journal_page_first 6174
_journal_page_last 6190
_journal_paper_doi 10.1039/d5ob00409h
_journal_volume 23
_journal_year 2025
_chemical_formula_sum 'C19 H21 F2 N O4'
_chemical_formula_weight 365.37
_space_group_crystal_system monoclinic
_space_group_IT_number 14
_space_group_name_Hall '-P 2ybc'
_space_group_name_H-M_alt 'P 1 21/c 1'
_atom_sites_solution_hydrogens geom
_audit_creation_method SHELXL-2018/3
_audit_update_record
;
2024-11-01 deposited with the CCDC.	2025-06-03 downloaded from the CCDC.
;
_cell_angle_alpha 90
_cell_angle_beta 102.2959(14)
_cell_angle_gamma 90
_cell_formula_units_Z 4
_cell_length_a 16.7661(2)
_cell_length_b 6.89850(9)
_cell_length_c 16.2957(2)
_cell_measurement_reflns_used 14875
_cell_measurement_temperature 160(2)
_cell_measurement_theta_max 76.2620
_cell_measurement_theta_min 2.7050
_cell_volume 1841.54(4)
_computing_cell_refinement 'CrysAlisPro 1.171.40.74a (Rigaku OD, 2020)'
_computing_data_collection 'CrysAlisPro 1.171.40.74a (Rigaku OD, 2020)'
_computing_data_reduction 'CrysAlisPro 1.171.40.74a (Rigaku OD, 2020)'
_computing_structure_refinement 'SHELXL-2018/3 (Sheldrick, 2018)'
_computing_structure_solution 'SHELXT 2014/4 (Sheldrick, 2014)'
_diffrn_ambient_temperature 160(2)
_diffrn_measured_fraction_theta_full 0.998
_diffrn_measured_fraction_theta_max 0.964
_diffrn_measurement_device_type 'XtaLAB Synergy, Dualflex, HyPix'
_diffrn_measurement_method '\w scans'
_diffrn_radiation_type CuK\a
_diffrn_radiation_wavelength 1.54184
_diffrn_reflns_av_R_equivalents 0.0219
_diffrn_reflns_av_unetI/netI 0.0131
_diffrn_reflns_Laue_measured_fraction_full 0.998
_diffrn_reflns_Laue_measured_fraction_max 0.964
_diffrn_reflns_limit_h_max 21
_diffrn_reflns_limit_h_min -20
_diffrn_reflns_limit_k_max 3
_diffrn_reflns_limit_k_min -8
_diffrn_reflns_limit_l_max 19
_diffrn_reflns_limit_l_min -19
_diffrn_reflns_number 17724
_diffrn_reflns_point_group_measured_fraction_full 0.998
_diffrn_reflns_point_group_measured_fraction_max 0.964
_diffrn_reflns_theta_full 67.684
_diffrn_reflns_theta_max 76.473
_diffrn_reflns_theta_min 2.697
_diffrn_source 'micro-focus sealed X-ray tube'
_exptl_absorpt_coefficient_mu 0.892
_exptl_absorpt_correction_T_max 1.00000
_exptl_absorpt_correction_T_min 0.84452
_exptl_absorpt_correction_type multi-scan
_exptl_absorpt_process_details
;
CrysAlisPro 1.171.40.71a (Rigaku Oxford Diffraction, 2020)
Empirical absorption correction using spherical harmonics,
implemented in SCALE3 ABSPACK scaling algorithm.
;
_exptl_crystal_colour colourless
_exptl_crystal_density_diffrn 1.318
_exptl_crystal_description block
_exptl_crystal_F_000 768
_exptl_crystal_size_max 0.3
_exptl_crystal_size_mid 0.22
_exptl_crystal_size_min 0.14
_refine_diff_density_max 0.382
_refine_diff_density_min -0.184
_refine_diff_density_rms 0.041
_refine_ls_extinction_coef 0.00083(18)
_refine_ls_extinction_expression Fc^*^=kFc[1+0.001xFc^2^\l^3^/sin(2\q)]^-1/4^
_refine_ls_extinction_method 'SHELXL-2018/3 (Sheldrick 2018)'
_refine_ls_goodness_of_fit_ref 1.062
_refine_ls_hydrogen_treatment constr
_refine_ls_matrix_type full
_refine_ls_number_parameters 239
_refine_ls_number_reflns 3734
_refine_ls_number_restraints 0
_refine_ls_restrained_S_all 1.062
_refine_ls_R_factor_all 0.0362
_refine_ls_R_factor_gt 0.0354
_refine_ls_shift/su_max 0.001
_refine_ls_shift/su_mean 0.000
_refine_ls_structure_factor_coef Fsqd
_refine_ls_weighting_details 'w=1/[\s^2^(Fo^2^)+(0.0548P)^2^+0.5380P] where P=(Fo^2^+2Fc^2^)/3'
_refine_ls_weighting_scheme calc
_refine_ls_wR_factor_gt 0.0993
_refine_ls_wR_factor_ref 0.0999
_reflns_Friedel_coverage 0.000
_reflns_number_gt 3578
_reflns_number_total 3734
_reflns_threshold_expression 'I > 2\s(I)'
_cod_data_source_file d5ob00409h2.cif
_cod_data_source_block pn140b
_cod_depositor_comments 'Adding full bibliography for 7160578--7160579.cif.'
_cod_original_cell_volume 1841.55(4)
_cod_original_sg_symbol_H-M 'P 21/c'
_cod_database_code 7160578
_shelx_shelxl_version_number 2018/3
_shelx_space_group_comment
;
The symmetry employed for this shelxl refinement is uniquely defined
by the following loop, which should always be used as a source of
symmetry information in preference to the above space-group names.
They are only intended as comments.
;

loop_
_space_group_symop_operation_xyz
'x, y, z'
'-x, y+1/2, -z+1/2'
'-x, -y, -z'
'x, -y-1/2, z-1/2'

loop_
_atom_site_label
_atom_site_type_symbol
_atom_site_fract_x
_atom_site_fract_y
_atom_site_fract_z
_atom_site_U_iso_or_equiv
_atom_site_adp_type
_atom_site_occupancy
_atom_site_site_symmetry_order
_atom_site_calc_flag
_atom_site_refinement_flags_posn
_atom_site_refinement_flags_adp
_atom_site_refinement_flags_occupancy
_atom_site_disorder_assembly
_atom_site_disorder_group
F23 F 0.69590(4) 0.53548(9) 0.58470(4) 0.02677(17) Uani 1 1 d . . . . .
F24 F 0.85905(4) 0.49985(10) 0.58302(4) 0.03274(18) Uani 1 1 d . . . . .
O14 O 0.56376(4) 0.48688(11) 0.38651(5) 0.02585(18) Uani 1 1 d . . . . .
O17 O 0.57103(5) 0.33726(11) 0.51027(5) 0.02889(19) Uani 1 1 d . . . . .
O19 O 0.89468(5) 0.67282(14) 0.39707(5) 0.0352(2) Uani 1 1 d . . . . .
O22 O 0.92680(5) 0.37894(14) 0.45553(6) 0.0395(2) Uani 1 1 d . . . . .
N6 N 0.74750(6) 0.88060(14) 0.50342(6) 0.0265(2) Uani 1 1 d . . . . .
C7 C 0.73258(6) 0.44304(16) 0.36993(6) 0.0218(2) Uani 1 1 d . . . . .
C13 C 0.59705(6) 0.44967(15) 0.46624(6) 0.0215(2) Uani 1 1 d . . . . .
C3 C 0.74779(6) 0.46624(15) 0.46494(6) 0.0209(2) Uani 1 1 d . . . . .
H3 H 0.754180 0.332543 0.489164 0.025 Uiso 1 1 calc R U . . .
C5 C 0.67308(6) 0.77793(15) 0.48354(6) 0.0227(2) Uani 1 1 d . . . . .
C2 C 0.82744(6) 0.57691(16) 0.50319(6) 0.0245(2) Uani 1 1 d . . . . .
C4 C 0.67691(6) 0.56132(15) 0.49680(6) 0.0209(2) Uani 1 1 d . . . . .
C12 C 0.72045(7) 0.59994(17) 0.31483(7) 0.0259(2) Uani 1 1 d . . . . .
H12 H 0.720435 0.728037 0.336235 0.031 Uiso 1 1 calc R U . . .
C1 C 0.81662(7) 0.79411(17) 0.51544(7) 0.0272(2) Uani 1 1 d . . . . .
C18 C 0.89062(7) 0.52983(17) 0.45010(7) 0.0288(2) Uani 1 1 d . . . . .
C8 C 0.73269(8) 0.25717(18) 0.33733(7) 0.0325(3) Uani 1 1 d . . . . .
H8 H 0.741262 0.148978 0.374226 0.039 Uiso 1 1 calc R U . . .
C15 C 0.49194(7) 0.37129(17) 0.34973(7) 0.0284(2) Uani 1 1 d . . . . .
H15A H 0.445394 0.406723 0.375255 0.034 Uiso 1 1 calc R U . . .
H15B H 0.503624 0.231561 0.359622 0.034 Uiso 1 1 calc R U . . .
C25 C 0.60407(7) 0.87815(17) 0.46409(8) 0.0306(3) Uani 1 1 d . . . . .
H25A H 0.605524 1.015815 0.463781 0.037 Uiso 1 1 calc R U . . .
H25B H 0.553211 0.812241 0.450481 0.037 Uiso 1 1 calc R U . . .
C11 C 0.70836(7) 0.5700(2) 0.22877(7) 0.0333(3) Uani 1 1 d . . . . .
H11 H 0.700113 0.677772 0.191612 0.040 Uiso 1 1 calc R U . . .
C16 C 0.47205(8) 0.41368(19) 0.25726(8) 0.0351(3) Uani 1 1 d . . . . .
H16A H 0.430221 0.322856 0.228855 0.053 Uiso 1 1 calc R U . . .
H16B H 0.521378 0.399214 0.234610 0.053 Uiso 1 1 calc R U . . .
H16C H 0.451549 0.546661 0.247959 0.053 Uiso 1 1 calc R U . . .
C10 C 0.70829(9) 0.3840(2) 0.19688(8) 0.0416(3) Uani 1 1 d . . . . .
H10 H 0.699987 0.363808 0.138004 0.050 Uiso 1 1 calc R U . . .
C9 C 0.72035(10) 0.2280(2) 0.25114(8) 0.0440(3) Uani 1 1 d . . . . .
H9 H 0.720210 0.100128 0.229495 0.053 Uiso 1 1 calc R U . . .
C26 C 0.89257(8) 0.9114(2) 0.54733(10) 0.0429(3) Uani 1 1 d . . . . .
H26A H 0.901075 1.001541 0.503523 0.064 Uiso 1 1 calc R U . . .
H26B H 0.939633 0.824307 0.562097 0.064 Uiso 1 1 calc R U . . .
H26C H 0.886459 0.984612 0.597156 0.064 Uiso 1 1 calc R U . . .
C20 C 0.94249(9) 0.6356(3) 0.33378(9) 0.0525(4) Uani 1 1 d . . . . .
H20A H 0.920731 0.521450 0.299369 0.063 Uiso 1 1 calc R U . . .
H20B H 1.000234 0.610265 0.360825 0.063 Uiso 1 1 calc R U . . .
C21 C 0.93577(12) 0.8140(3) 0.28010(11) 0.0697(6) Uani 1 1 d . . . . .
H21A H 0.970446 0.799643 0.239069 0.105 Uiso 1 1 calc R U . . .
H21B H 0.953559 0.927134 0.315639 0.105 Uiso 1 1 calc R U . . .
H21C H 0.878905 0.831631 0.250520 0.105 Uiso 1 1 calc R U . . .

loop_
_atom_site_aniso_label
_atom_site_aniso_U_11
_atom_site_aniso_U_22
_atom_site_aniso_U_33
_atom_site_aniso_U_23
_atom_site_aniso_U_13
_atom_site_aniso_U_12
F23 0.0329(3) 0.0325(4) 0.0148(3) 0.0013(2) 0.0048(2) -0.0003(3)
F24 0.0300(3) 0.0428(4) 0.0213(3) 0.0057(3) -0.0040(3) 0.0022(3)
O14 0.0237(4) 0.0301(4) 0.0228(4) -0.0008(3) 0.0028(3) -0.0064(3)
O17 0.0328(4) 0.0251(4) 0.0302(4) 0.0028(3) 0.0099(3) -0.0030(3)
O19 0.0264(4) 0.0502(5) 0.0298(4) 0.0072(4) 0.0077(3) 0.0005(4)
O22 0.0274(4) 0.0430(5) 0.0479(5) -0.0008(4) 0.0078(4) 0.0072(4)
N6 0.0285(5) 0.0248(5) 0.0252(5) -0.0020(3) 0.0036(4) -0.0035(4)
C7 0.0189(5) 0.0276(5) 0.0189(5) -0.0009(4) 0.0037(4) 0.0002(4)
C13 0.0232(5) 0.0197(5) 0.0227(5) -0.0022(4) 0.0071(4) 0.0027(4)
C3 0.0213(5) 0.0218(5) 0.0189(5) 0.0013(4) 0.0030(4) 0.0019(4)
C5 0.0264(5) 0.0229(5) 0.0189(5) -0.0020(4) 0.0053(4) -0.0014(4)
C2 0.0224(5) 0.0303(6) 0.0187(5) 0.0027(4) -0.0003(4) 0.0013(4)
C4 0.0238(5) 0.0242(5) 0.0144(5) 0.0003(4) 0.0036(4) 0.0003(4)
C12 0.0264(5) 0.0290(6) 0.0220(5) 0.0008(4) 0.0043(4) 0.0026(4)
C1 0.0266(5) 0.0295(6) 0.0240(5) -0.0017(4) 0.0021(4) -0.0037(4)
C18 0.0198(5) 0.0366(6) 0.0279(6) -0.0014(5) 0.0008(4) -0.0006(4)
C8 0.0416(6) 0.0280(6) 0.0278(6) -0.0026(5) 0.0074(5) -0.0009(5)
C15 0.0250(5) 0.0311(6) 0.0287(6) -0.0061(4) 0.0046(4) -0.0080(4)
C25 0.0298(6) 0.0235(5) 0.0377(6) -0.0024(5) 0.0050(5) 0.0014(4)
C11 0.0347(6) 0.0433(7) 0.0215(5) 0.0051(5) 0.0049(4) 0.0020(5)
C16 0.0332(6) 0.0351(6) 0.0323(6) 0.0010(5) -0.0034(5) -0.0067(5)
C10 0.0504(8) 0.0537(8) 0.0202(6) -0.0073(5) 0.0065(5) -0.0014(6)
C9 0.0636(9) 0.0368(7) 0.0318(7) -0.0125(5) 0.0104(6) -0.0024(6)
C26 0.0306(6) 0.0406(7) 0.0533(8) -0.0095(6) -0.0003(6) -0.0089(5)
C20 0.0328(7) 0.0914(12) 0.0372(7) 0.0088(8) 0.0161(6) 0.0040(7)
C21 0.0641(11) 0.1019(16) 0.0460(9) 0.0172(9) 0.0181(8) -0.0221(10)

loop_
_atom_type_symbol
_atom_type_description
_atom_type_scat_dispersion_real
_atom_type_scat_dispersion_imag
_atom_type_scat_source
C C 0.0181 0.0091 'International Tables Vol C Tables 4.2.6.8 and 6.1.1.4'
H H 0.0000 0.0000 'International Tables Vol C Tables 4.2.6.8 and 6.1.1.4'
N N 0.0311 0.0180 'International Tables Vol C Tables 4.2.6.8 and 6.1.1.4'
O O 0.0492 0.0322 'International Tables Vol C Tables 4.2.6.8 and 6.1.1.4'
F F 0.0727 0.0534 'International Tables Vol C Tables 4.2.6.8 and 6.1.1.4'

loop_
_geom_angle_atom_site_label_1
_geom_angle_atom_site_label_2
_geom_angle_atom_site_label_3
_geom_angle
_geom_angle_site_symmetry_1
_geom_angle_site_symmetry_3
_geom_angle_publ_flag
C13 O14 C15 115.75(8) . . ?
C18 O19 C20 116.32(11) . . ?
C1 N6 C5 121.89(10) . . ?
C8 C7 C12 118.87(10) . . ?
C8 C7 C3 118.21(10) . . ?
C12 C7 C3 122.91(10) . . ?
O17 C13 O14 125.48(10) . . ?
O17 C13 C4 122.28(9) . . ?
O14 C13 C4 112.18(8) . . ?
C7 C3 C4 114.40(8) . . ?
C7 C3 C2 113.84(8) . . ?
C4 C3 C2 108.37(8) . . ?
C7 C3 H3 106.6 . . ?
C4 C3 H3 106.6 . . ?
C2 C3 H3 106.6 . . ?
C25 C5 N6 118.47(10) . . ?
C25 C5 C4 123.94(10) . . ?
N6 C5 C4 117.10(9) . . ?
F24 C2 C1 106.44(9) . . ?
F24 C2 C18 105.81(8) . . ?
C1 C2 C18 113.31(9) . . ?
F24 C2 C3 108.05(8) . . ?
C1 C2 C3 114.82(9) . . ?
C18 C2 C3 107.91(9) . . ?
F23 C4 C5 105.31(8) . . ?
F23 C4 C13 105.01(8) . . ?
C5 C4 C13 116.32(9) . . ?
F23 C4 C3 105.35(8) . . ?
C5 C4 C3 112.67(8) . . ?
C13 C4 C3 111.07(8) . . ?
C11 C12 C7 120.34(11) . . ?
C11 C12 H12 119.8 . . ?
C7 C12 H12 119.8 . . ?
N6 C1 C26 118.29(11) . . ?
N6 C1 C2 124.45(10) . . ?
C26 C1 C2 117.20(10) . . ?
O22 C18 O19 126.89(11) . . ?
O22 C18 C2 122.70(11) . . ?
O19 C18 C2 110.32(10) . . ?
C7 C8 C9 120.56(11) . . ?
C7 C8 H8 119.7 . . ?
C9 C8 H8 119.7 . . ?
O14 C15 C16 107.03(9) . . ?
O14 C15 H15A 110.3 . . ?
C16 C15 H15A 110.3 . . ?
O14 C15 H15B 110.3 . . ?
C16 C15 H15B 110.3 . . ?
H15A C15 H15B 108.6 . . ?
C5 C25 H25A 120.0 . . ?
C5 C25 H25B 120.0 . . ?
H25A C25 H25B 120.0 . . ?
C10 C11 C12 120.32(11) . . ?
C10 C11 H11 119.8 . . ?
C12 C11 H11 119.8 . . ?
C15 C16 H16A 109.5 . . ?
C15 C16 H16B 109.5 . . ?
H16A C16 H16B 109.5 . . ?
C15 C16 H16C 109.5 . . ?
H16A C16 H16C 109.5 . . ?
H16B C16 H16C 109.5 . . ?
C9 C10 C11 119.60(11) . . ?
C9 C10 H10 120.2 . . ?
C11 C10 H10 120.2 . . ?
C10 C9 C8 120.31(12) . . ?
C10 C9 H9 119.8 . . ?
C8 C9 H9 119.8 . . ?
C1 C26 H26A 109.5 . . ?
C1 C26 H26B 109.5 . . ?
H26A C26 H26B 109.5 . . ?
C1 C26 H26C 109.5 . . ?
H26A C26 H26C 109.5 . . ?
H26B C26 H26C 109.5 . . ?
O19 C20 C21 106.47(14) . . ?
O19 C20 H20A 110.4 . . ?
C21 C20 H20A 110.4 . . ?
O19 C20 H20B 110.4 . . ?
C21 C20 H20B 110.4 . . ?
H20A C20 H20B 108.6 . . ?
C20 C21 H21A 109.5 . . ?
C20 C21 H21B 109.5 . . ?
H21A C21 H21B 109.5 . . ?
C20 C21 H21C 109.5 . . ?
H21A C21 H21C 109.5 . . ?
H21B C21 H21C 109.5 . . ?

loop_
_geom_bond_atom_site_label_1
_geom_bond_atom_site_label_2
_geom_bond_distance
_geom_bond_site_symmetry_2
_geom_bond_publ_flag
F23 C4 1.4108(11) . ?
F24 C2 1.4008(12) . ?
O14 C13 1.3254(13) . ?
O14 C15 1.4621(12) . ?
O17 C13 1.2000(13) . ?
O19 C18 1.3227(15) . ?
O19 C20 1.4577(16) . ?
O22 C18 1.1985(15) . ?
N6 C1 1.2808(15) . ?
N6 C5 1.4111(14) . ?
C7 C8 1.3881(16) . ?
C7 C12 1.3933(15) . ?
C7 C3 1.5230(14) . ?
C13 C4 1.5329(14) . ?
C3 C4 1.5411(14) . ?
C3 C2 1.5492(14) . ?
C3 H3 1.0000 . ?
C5 C25 1.3270(16) . ?
C5 C4 1.5093(15) . ?
C2 C1 1.5275(16) . ?
C2 C18 1.5383(15) . ?
C12 C11 1.3890(16) . ?
C12 H12 0.9500 . ?
C1 C26 1.5047(16) . ?
C8 C9 1.3899(17) . ?
C8 H8 0.9500 . ?
C15 C16 1.5010(16) . ?
C15 H15A 0.9900 . ?
C15 H15B 0.9900 . ?
C25 H25A 0.9500 . ?
C25 H25B 0.9500 . ?
C11 C10 1.385(2) . ?
C11 H11 0.9500 . ?
C16 H16A 0.9800 . ?
C16 H16B 0.9800 . ?
C16 H16C 0.9800 . ?
C10 C9 1.380(2) . ?
C10 H10 0.9500 . ?
C9 H9 0.9500 . ?
C26 H26A 0.9800 . ?
C26 H26B 0.9800 . ?
C26 H26C 0.9800 . ?
C20 C21 1.500(3) . ?
C20 H20A 0.9900 . ?
C20 H20B 0.9900 . ?
C21 H21A 0.9800 . ?
C21 H21B 0.9800 . ?
C21 H21C 0.9800 . ?

loop_
_geom_torsion_atom_site_label_1
_geom_torsion_atom_site_label_2
_geom_torsion_atom_site_label_3
_geom_torsion_atom_site_label_4
_geom_torsion
_geom_torsion_site_symmetry_1
_geom_torsion_site_symmetry_2
_geom_torsion_site_symmetry_3
_geom_torsion_site_symmetry_4
_geom_torsion_publ_flag
C15 O14 C13 O17 -3.50(15) . . . . ?
C15 O14 C13 C4 173.88(8) . . . . ?
C8 C7 C3 C4 -119.14(11) . . . . ?
C12 C7 C3 C4 62.32(13) . . . . ?
C8 C7 C3 C2 115.50(11) . . . . ?
C12 C7 C3 C2 -63.05(13) . . . . ?
C1 N6 C5 C25 -173.66(11) . . . . ?
C1 N6 C5 C4 14.07(14) . . . . ?
C7 C3 C2 F24 -146.75(9) . . . . ?
C4 C3 C2 F24 84.74(10) . . . . ?
C7 C3 C2 C1 94.66(11) . . . . ?
C4 C3 C2 C1 -33.85(12) . . . . ?
C7 C3 C2 C18 -32.76(12) . . . . ?
C4 C3 C2 C18 -161.27(9) . . . . ?
C25 C5 C4 F23 -101.36(12) . . . . ?
N6 C5 C4 F23 70.45(10) . . . . ?
C25 C5 C4 C13 14.43(15) . . . . ?
N6 C5 C4 C13 -173.76(8) . . . . ?
C25 C5 C4 C3 144.32(11) . . . . ?
N6 C5 C4 C3 -43.87(12) . . . . ?
O17 C13 C4 F23 -13.24(13) . . . . ?
O14 C13 C4 F23 169.28(8) . . . . ?
O17 C13 C4 C5 -129.20(10) . . . . ?
O14 C13 C4 C5 53.32(12) . . . . ?
O17 C13 C4 C3 100.15(11) . . . . ?
O14 C13 C4 C3 -77.33(11) . . . . ?
C7 C3 C4 F23 169.02(8) . . . . ?
C2 C3 C4 F23 -62.79(10) . . . . ?
C7 C3 C4 C5 -76.68(11) . . . . ?
C2 C3 C4 C5 51.51(11) . . . . ?
C7 C3 C4 C13 55.84(11) . . . . ?
C2 C3 C4 C13 -175.97(8) . . . . ?
C8 C7 C12 C11 0.25(16) . . . . ?
C3 C7 C12 C11 178.78(10) . . . . ?
C5 N6 C1 C26 -172.13(11) . . . . ?
C5 N6 C1 C2 5.11(16) . . . . ?
F24 C2 C1 N6 -113.06(12) . . . . ?
C18 C2 C1 N6 131.06(11) . . . . ?
C3 C2 C1 N6 6.44(15) . . . . ?
F24 C2 C1 C26 64.21(13) . . . . ?
C18 C2 C1 C26 -51.67(14) . . . . ?
C3 C2 C1 C26 -176.29(10) . . . . ?
C20 O19 C18 O22 5.93(18) . . . . ?
C20 O19 C18 C2 -170.72(10) . . . . ?
F24 C2 C18 O22 38.83(14) . . . . ?
C1 C2 C18 O22 155.08(11) . . . . ?
C3 C2 C18 O22 -76.64(13) . . . . ?
F24 C2 C18 O19 -144.35(9) . . . . ?
C1 C2 C18 O19 -28.11(12) . . . . ?
C3 C2 C18 O19 100.18(10) . . . . ?
C12 C7 C8 C9 -0.43(18) . . . . ?
C3 C7 C8 C9 -179.03(11) . . . . ?
C13 O14 C15 C16 -171.48(9) . . . . ?
C7 C12 C11 C10 -0.02(18) . . . . ?
C12 C11 C10 C9 0.0(2) . . . . ?
C11 C10 C9 C8 -0.1(2) . . . . ?
C7 C8 C9 C10 0.4(2) . . . . ?
C18 O19 C20 C21 178.18(12) . . . . ?
